data_4337684
loop_
_publ_author_name
'Merten, Christian'
'McDonald, Robert'
'Xu, Yunjie'

_publ_section_title
;
 Strong Solvent-Dependent Preference of \D and \L Stereoisomers of a
 Tris(diamine)nickel(II) Complex Revealed by Vibrational Circular
 Dichroism Spectroscopy.
;
_journal_issue 6
_journal_name_full 'Inorganic chemistry'
_journal_page_first 3177
_journal_page_last 3182
_journal_paper_doi 10.1021/ic4031766
_journal_volume 53
_journal_year 2014
_chemical_absolute_configuration ad
_chemical_formula_moiety 'C28 H32 Cl2 Cu N4 O8'
_chemical_formula_sum 'C28 H32 Cl2 Cu N4 O8'
_chemical_formula_weight 687.02
_chemical_name_systematic
; 
 ? 
;
_space_group_IT_number 4
_symmetry_cell_setting monoclinic
_symmetry_space_group_name_Hall 'P 2yb'
_symmetry_space_group_name_H-M 'P 1 21 1'
_atom_sites_solution_hydrogens geom
_atom_sites_solution_primary direct
_atom_sites_solution_secondary difmap
_audit_creation_method SHELXL-97
_cell_angle_alpha 90.00
_cell_angle_beta 110.2068(16)
_cell_angle_gamma 90.00
_cell_formula_units_Z 2
_cell_length_a 6.7175(10)
_cell_length_b 28.871(4)
_cell_length_c 8.2254(13)
_cell_measurement_reflns_used 7213
_cell_measurement_temperature 173(2)
_cell_measurement_theta_max 26.56
_cell_measurement_theta_min 2.73
_cell_volume 1497.1(4)
_computing_cell_refinement 'Bruker SAINT'
_computing_data_collection 'Bruker APEX2'
_computing_data_reduction 'Bruker SAINT'
_computing_molecular_graphics 'Bruker SHELXTL'
_computing_publication_material 'Bruker SHELXTL'
_computing_structure_refinement 'SHELXL-97 (Sheldrick, 2008)'
_computing_structure_solution 'DIRDIF-2008 (Beurskens et al., 2008)'
_diffrn_ambient_temperature 173(2)
_diffrn_measured_fraction_theta_full 0.996
_diffrn_measured_fraction_theta_max 0.996
_diffrn_measurement_device_type 'Bruker APEX-II CCD'
_diffrn_measurement_method '\w scans'
_diffrn_radiation_monochromator graphite
_diffrn_radiation_source 'fine-focus sealed tube'
_diffrn_radiation_type MoK\a
_diffrn_radiation_wavelength 0.71073
_diffrn_reflns_av_R_equivalents 0.0217
_diffrn_reflns_av_sigmaI/netI 0.0354
_diffrn_reflns_limit_h_max 8
_diffrn_reflns_limit_h_min -8
_diffrn_reflns_limit_k_max 37
_diffrn_reflns_limit_k_min -37
_diffrn_reflns_limit_l_max 10
_diffrn_reflns_limit_l_min -10
_diffrn_reflns_number 13262
_diffrn_reflns_theta_full 27.62
_diffrn_reflns_theta_max 27.62
_diffrn_reflns_theta_min 1.41
_exptl_absorpt_coefficient_mu 0.964
_exptl_absorpt_correction_T_max 0.9200
_exptl_absorpt_correction_T_min 0.6407
_exptl_absorpt_correction_type integration
_exptl_absorpt_process_details 'SADABS (Sheldrick, 2008)'
_exptl_crystal_colour violet
_exptl_crystal_density_diffrn 1.524
_exptl_crystal_density_method 'not measured'
_exptl_crystal_description fragment
_exptl_crystal_F_000 710
_exptl_crystal_size_max 0.51
_exptl_crystal_size_mid 0.20
_exptl_crystal_size_min 0.09
_refine_diff_density_max 1.150
_refine_diff_density_min -0.749
_refine_diff_density_rms 0.104
_refine_ls_abs_structure_details 'Flack H D (1983), Acta Cryst. A39, 876-881'
_refine_ls_abs_structure_Flack 0.034(17)
_refine_ls_extinction_method none
_refine_ls_goodness_of_fit_ref 1.146
_refine_ls_hydrogen_treatment constr
_refine_ls_matrix_type full
_refine_ls_number_parameters 389
_refine_ls_number_reflns 6863
_refine_ls_number_restraints 1
_refine_ls_restrained_S_all 1.146
_refine_ls_R_factor_all 0.0458
_refine_ls_R_factor_gt 0.0425
_refine_ls_shift/su_max 0.000
_refine_ls_shift/su_mean 0.000
_refine_ls_structure_factor_coef Fsqd
_refine_ls_weighting_details 'calc w=1/[\s^2^(Fo^2^)+(0.0453P)^2^+2.0834P] where P=(Fo^2^+2Fc^2^)/3'
_refine_ls_weighting_scheme calc
_refine_ls_wR_factor_gt 0.1173
_refine_ls_wR_factor_ref 0.1191
_reflns_number_gt 6350
_reflns_number_total 6863
_reflns_threshold_expression I>2\s(I)
_cod_data_source_file ic4031766_si_002.cif
_cod_data_source_block 1
_cod_depositor_comments
;
The following automatic conversions were performed:

'_symmetry_cell_setting' value 'Monoclinic' changed to 'monoclinic'
according to
/usr/data/users/saulius/crontab/automatic-downloads/current/ACS/lib/dictionaries/cif_core.dic
dictionary named 'cif_core.dic' version 2.4.2 from 2011-04-26.

Automatic conversion script
Id: cif_fix_values 2281 2013-09-26 08:29:07Z andrius 
;
_cod_original_sg_symbol_H-M 'P 21'
_cod_database_code 4337684

loop_
_symmetry_equiv_pos_as_xyz
'x, y, z'
'-x, y+1/2, -z'

loop_
_atom_site_label
_atom_site_type_symbol
_atom_site_fract_x
_atom_site_fract_y
_atom_site_fract_z
_atom_site_U_iso_or_equiv
_atom_site_adp_type
_atom_site_occupancy
_atom_site_symmetry_multiplicity
_atom_site_calc_flag
_atom_site_refinement_flags
Cu Cu 0.50157(10) 0.09813(3) 0.24533(7) 0.02007(10) Uani 1 1 d .
Cl1 Cl 0.79559(17) 0.06275(3) -0.01972(14) 0.0256(2) Uani 1 1 d .
Cl2 Cl 0.21376(17) 0.13430(3) 0.51376(14) 0.0261(2) Uani 1 1 d .
O1 O 0.7694(6) 0.09909(18) 0.0928(4) 0.0388(8) Uani 1 1 d .
O2 O 0.5877(6) 0.04471(16) -0.1191(5) 0.0411(10) Uani 1 1 d .
O3 O 0.9241(6) 0.02642(15) 0.0844(5) 0.0427(9) Uani 1 1 d .
O4 O 0.8939(6) 0.08129(14) -0.1352(5) 0.0392(9) Uani 1 1 d .
O5 O 0.2284(5) 0.09667(17) 0.4020(5) 0.0380(8) Uani 1 1 d .
O6 O 0.1021(8) 0.17202(15) 0.4059(5) 0.0481(10) Uani 1 1 d .
O7 O 0.0933(7) 0.11936(15) 0.6172(5) 0.0440(10) Uani 1 1 d .
O8 O 0.4201(6) 0.14876(17) 0.6192(6) 0.0515(12) Uani 1 1 d .
N1 N 0.6076(6) 0.16312(12) 0.3176(5) 0.0214(7) Uani 1 1 d .
H1NA H 0.5678 0.1725 0.4088 0.026 Uiso 1 1 calc R
H1NB H 0.7533 0.1638 0.3528 0.026 Uiso 1 1 calc R
N2 N 0.3079(6) 0.12861(12) 0.0287(5) 0.0208(7) Uani 1 1 d .
H2NA H 0.3639 0.1265 -0.0585 0.025 Uiso 1 1 calc R
H2NB H 0.1770 0.1145 -0.0078 0.025 Uiso 1 1 calc R
N3 N 0.4096(6) 0.03300(12) 0.1692(4) 0.0200(7) Uani 1 1 d .
H3NA H 0.2803 0.0270 0.1802 0.024 Uiso 1 1 calc R
H3NB H 0.3963 0.0291 0.0549 0.024 Uiso 1 1 calc R
N4 N 0.6823(7) 0.06823(13) 0.4673(5) 0.0284(9) Uani 1 1 d .
H4NA H 0.8231 0.0715 0.4800 0.034 Uiso 1 1 calc R
H4NB H 0.6603 0.0827 0.5593 0.034 Uiso 1 1 calc R
C1 C 0.5156(6) 0.19475(12) 0.1679(5) 0.0208(7) Uani 1 1 d .
H1 H 0.5965 0.1897 0.0876 0.025 Uiso 1 1 calc R
C2 C 0.2885(6) 0.17815(12) 0.0733(5) 0.0199(7) Uani 1 1 d .
H2 H 0.2129 0.1787 0.1589 0.024 Uiso 1 1 calc R
C3 C 0.5723(6) 0.00097(12) 0.2800(5) 0.0195(7) Uani 1 1 d .
H3 H 0.7016 0.0042 0.2470 0.023 Uiso 1 1 calc R
C4 C 0.6303(6) 0.01803(12) 0.4683(5) 0.0213(7) Uani 1 1 d .
H4 H 0.5029 0.0147 0.5039 0.026 Uiso 1 1 calc R
C11 C 0.5349(7) 0.24593(14) 0.2154(5) 0.0199(8) Uani 1 1 d .
C12 C 0.3964(8) 0.26645(16) 0.2895(7) 0.0298(10) Uani 1 1 d .
H12 H 0.2907 0.2483 0.3119 0.036 Uiso 1 1 calc R
C13 C 0.4150(9) 0.31323(19) 0.3295(7) 0.0380(12) Uani 1 1 d .
H13 H 0.3218 0.3273 0.3795 0.046 Uiso 1 1 calc R
C14 C 0.5686(11) 0.33945(18) 0.2970(7) 0.0409(13) Uani 1 1 d .
H14 H 0.5776 0.3717 0.3214 0.049 Uiso 1 1 calc R
C15 C 0.7091(11) 0.31940(17) 0.2295(7) 0.0409(13) Uani 1 1 d .
H15 H 0.8189 0.3373 0.2123 0.049 Uiso 1 1 calc R
C16 C 0.6878(8) 0.27257(16) 0.1867(6) 0.0285(10) Uani 1 1 d .
H16 H 0.7815 0.2588 0.1366 0.034 Uiso 1 1 calc R
C21 C 0.1583(7) 0.20669(15) -0.0813(5) 0.0214(8) Uani 1 1 d .
C22 C -0.0641(7) 0.20497(16) -0.1314(6) 0.0248(9) Uani 1 1 d .
H22 H -0.1276 0.1857 -0.0693 0.030 Uiso 1 1 calc R
C23 C -0.1927(8) 0.2310(2) -0.2707(6) 0.0338(11) Uani 1 1 d .
H23 H -0.3428 0.2292 -0.3052 0.041 Uiso 1 1 calc R
C24 C -0.0971(9) 0.25961(17) -0.3582(6) 0.0374(12) Uani 1 1 d .
H24 H -0.1829 0.2787 -0.4498 0.045 Uiso 1 1 calc R
C25 C 0.1202(8) 0.26074(18) -0.3141(6) 0.0333(11) Uani 1 1 d .
H25 H 0.1827 0.2797 -0.3780 0.040 Uiso 1 1 calc R
C26 C 0.2489(8) 0.23417(17) -0.1760(6) 0.0284(10) Uani 1 1 d .
H26 H 0.3986 0.2349 -0.1465 0.034 Uiso 1 1 calc R
C31 C 0.5074(7) -0.04966(16) 0.2587(5) 0.0221(9) Uani 1 1 d .
C32 C 0.3225(9) -0.06467(17) 0.2881(6) 0.0311(10) Uani 1 1 d .
H32 H 0.2354 -0.0433 0.3204 0.037 Uiso 1 1 calc R
C33 C 0.2709(10) -0.1114(2) 0.2685(7) 0.0424(13) Uani 1 1 d .
H33 H 0.1504 -0.1219 0.2931 0.051 Uiso 1 1 calc R
C34 C 0.3885(12) -0.14269(19) 0.2147(7) 0.0506(17) Uani 1 1 d .
H34 H 0.3470 -0.1743 0.1977 0.061 Uiso 1 1 calc R
C35 C 0.5678(11) -0.12760(18) 0.1858(7) 0.0432(14) Uani 1 1 d .
H35 H 0.6526 -0.1490 0.1508 0.052 Uiso 1 1 calc R
C36 C 0.6247(9) -0.08127(18) 0.2076(7) 0.0352(11) Uani 1 1 d .
H36 H 0.7483 -0.0713 0.1864 0.042 Uiso 1 1 calc R
C41 C 0.8122(7) -0.01033(15) 0.5926(5) 0.0206(8) Uani 1 1 d .
C42 C 0.7643(8) -0.04525(16) 0.6907(6) 0.0264(9) Uani 1 1 d .
H42 H 0.6211 -0.0512 0.6798 0.032 Uiso 1 1 calc R
C43 C 0.9279(9) -0.07133(17) 0.8045(7) 0.0340(11) Uani 1 1 d .
H43 H 0.8955 -0.0955 0.8697 0.041 Uiso 1 1 calc R
C44 C 1.1339(8) -0.06258(18) 0.8233(6) 0.0336(11) Uani 1 1 d .
H44 H 1.2448 -0.0798 0.9043 0.040 Uiso 1 1 calc R
C45 C 1.1803(8) -0.02894(17) 0.7251(7) 0.0338(11) Uani 1 1 d .
H45 H 1.3238 -0.0233 0.7365 0.041 Uiso 1 1 calc R
C46 C 1.0190(7) -0.00275(16) 0.6080(6) 0.0295(10) Uani 1 1 d .
H46 H 1.0528 0.0203 0.5393 0.035 Uiso 1 1 calc R

loop_
_atom_site_aniso_label
_atom_site_aniso_U_11
_atom_site_aniso_U_22
_atom_site_aniso_U_33
_atom_site_aniso_U_23
_atom_site_aniso_U_13
_atom_site_aniso_U_12
Cu 0.02382(19) 0.01677(17) 0.01657(18) 0.00069(14) 0.00308(13) 0.00056(13)
Cl1 0.0208(5) 0.0355(6) 0.0224(5) -0.0072(4) 0.0098(4) -0.0060(4)
Cl2 0.0249(5) 0.0315(6) 0.0248(5) -0.0050(4) 0.0123(4) -0.0050(4)
O1 0.0430(19) 0.046(2) 0.0309(17) -0.019(2) 0.0169(16) -0.004(2)
O2 0.0256(18) 0.065(3) 0.035(2) -0.0172(18) 0.0135(16) -0.0170(17)
O3 0.0309(17) 0.044(2) 0.055(2) 0.0069(19) 0.0167(17) 0.0045(16)
O4 0.0333(19) 0.066(3) 0.0223(16) -0.0042(15) 0.0143(15) -0.0168(17)
O5 0.0328(17) 0.041(2) 0.0377(18) -0.015(2) 0.0088(15) -0.001(2)
O6 0.072(3) 0.039(2) 0.042(2) 0.0066(17) 0.031(2) 0.007(2)
O7 0.052(2) 0.056(2) 0.0326(19) -0.0059(17) 0.0252(19) -0.0198(19)
O8 0.0293(19) 0.068(3) 0.052(3) -0.028(2) 0.0078(19) -0.0145(19)
N1 0.0241(18) 0.0198(18) 0.0195(17) 0.0009(13) 0.0065(14) -0.0006(14)
N2 0.0193(17) 0.0206(18) 0.0181(17) 0.0016(13) 0.0010(14) -0.0017(13)
N3 0.0259(17) 0.0188(18) 0.0127(15) 0.0008(13) 0.0035(14) 0.0024(14)
N4 0.042(2) 0.0163(18) 0.0198(18) -0.0010(14) 0.0023(17) 0.0017(16)
C1 0.0233(18) 0.0184(17) 0.0189(17) 0.0017(13) 0.0052(15) 0.0014(13)
C2 0.0215(18) 0.0195(17) 0.0177(17) 0.0021(13) 0.0055(14) 0.0007(13)
C3 0.0207(17) 0.0222(18) 0.0161(16) -0.0009(13) 0.0069(14) 0.0001(14)
C4 0.0257(18) 0.0175(17) 0.0176(17) 0.0010(13) 0.0033(15) -0.0003(14)
C11 0.0219(19) 0.019(2) 0.0168(17) 0.0004(14) 0.0047(15) 0.0017(14)
C12 0.029(2) 0.029(2) 0.030(2) -0.0021(17) 0.0077(19) -0.0007(17)
C13 0.048(3) 0.031(3) 0.032(2) -0.0030(19) 0.011(2) 0.009(2)
C14 0.066(4) 0.019(2) 0.028(2) -0.0006(18) 0.004(3) 0.005(2)
C15 0.062(4) 0.022(2) 0.035(3) 0.0031(19) 0.012(3) -0.014(2)
C16 0.036(2) 0.024(2) 0.024(2) 0.0029(16) 0.0085(18) -0.0005(18)
C21 0.029(2) 0.0181(19) 0.0159(18) 0.0011(15) 0.0054(16) 0.0018(15)
C22 0.0191(19) 0.030(2) 0.024(2) 0.0029(16) 0.0058(16) 0.0025(16)
C23 0.029(2) 0.042(3) 0.023(2) 0.0010(19) -0.0008(18) 0.0113(19)
C24 0.057(3) 0.026(2) 0.019(2) 0.0030(17) 0.000(2) 0.007(2)
C25 0.045(3) 0.033(2) 0.018(2) 0.0042(17) 0.0060(19) -0.006(2)
C26 0.033(2) 0.030(2) 0.018(2) 0.0033(17) 0.0047(18) -0.0031(18)
C31 0.030(2) 0.019(2) 0.0157(19) 0.0011(13) 0.0057(16) -0.0010(15)
C32 0.038(3) 0.029(2) 0.021(2) 0.0028(17) 0.0044(18) -0.0030(19)
C33 0.053(3) 0.041(3) 0.026(2) 0.006(2) 0.003(2) -0.017(2)
C34 0.076(4) 0.019(3) 0.034(3) 0.004(2) -0.009(3) -0.013(3)
C35 0.060(4) 0.023(2) 0.033(3) -0.0042(19) -0.001(2) 0.011(2)
C36 0.043(3) 0.029(2) 0.028(2) -0.0002(19) 0.006(2) 0.008(2)
C41 0.025(2) 0.0179(19) 0.0151(17) -0.0021(14) 0.0021(15) 0.0021(15)
C42 0.029(2) 0.024(2) 0.026(2) 0.0043(16) 0.0097(19) -0.0002(17)
C43 0.044(3) 0.027(2) 0.028(2) 0.0101(18) 0.008(2) 0.0072(19)
C44 0.035(2) 0.031(2) 0.022(2) -0.0039(18) -0.0053(18) 0.0114(19)
C45 0.022(2) 0.032(2) 0.038(3) -0.006(2) -0.0012(19) 0.0047(17)
C46 0.026(2) 0.026(2) 0.031(2) 0.0045(17) 0.0042(18) 0.0048(17)

loop_
_atom_type_symbol
_atom_type_description
_atom_type_scat_dispersion_real
_atom_type_scat_dispersion_imag
_atom_type_scat_source
C C 0.0033 0.0016 'International Tables Vol C Tables 4.2.6.8 and 6.1.1.4'
H H 0.0000 0.0000 'International Tables Vol C Tables 4.2.6.8 and 6.1.1.4'
N N 0.0061 0.0033 'International Tables Vol C Tables 4.2.6.8 and 6.1.1.4'
O O 0.0106 0.0060 'International Tables Vol C Tables 4.2.6.8 and 6.1.1.4'
Cl Cl 0.1484 0.1585 'International Tables Vol C Tables 4.2.6.8 and 6.1.1.4'
Cu Cu 0.3201 1.2651 'International Tables Vol C Tables 4.2.6.8 and 6.1.1.4'

loop_
_geom_angle_atom_site_label_1
_geom_angle_atom_site_label_2
_geom_angle_atom_site_label_3
_geom_angle
N4 Cu N2 176.8(2)
N4 Cu N3 84.57(15)
N2 Cu N3 95.63(15)
N4 Cu N1 95.21(16)
N2 Cu N1 84.77(15)
N3 Cu N1 176.89(18)
N4 Cu O1 98.39(16)
N2 Cu O1 84.77(14)
N3 Cu O1 92.89(15)
N1 Cu O1 84.08(15)
N4 Cu O5 81.34(15)
N2 Cu O5 95.50(14)
N3 Cu O5 86.87(14)
N1 Cu O5 96.16(15)
O1 Cu O5 179.7(2)
O4 Cl1 O3 110.3(2)
O4 Cl1 O2 109.5(2)
O3 Cl1 O2 109.7(3)
O4 Cl1 O1 109.8(3)
O3 Cl1 O1 109.1(3)
O2 Cl1 O1 108.3(2)
O8 Cl2 O7 111.0(3)
O8 Cl2 O6 110.2(3)
O7 Cl2 O6 108.3(3)
O8 Cl2 O5 110.0(2)
O7 Cl2 O5 109.2(2)
O6 Cl2 O5 108.1(3)
Cl1 O1 Cu 125.0(3)
Cl2 O5 Cu 121.4(2)
C1 N1 Cu 108.9(3)
C2 N2 Cu 106.6(2)
C3 N3 Cu 108.1(2)
C4 N4 Cu 110.7(3)
N1 C1 C11 114.2(3)
N1 C1 C2 106.5(3)
C11 C1 C2 114.6(3)
N2 C2 C21 112.9(3)
N2 C2 C1 105.6(3)
C21 C2 C1 116.2(3)
N3 C3 C31 114.1(3)
N3 C3 C4 107.2(3)
C31 C3 C4 112.7(3)
N4 C4 C41 112.9(3)
N4 C4 C3 106.5(3)
C41 C4 C3 111.5(3)
C16 C11 C12 119.1(4)
C16 C11 C1 120.3(4)
C12 C11 C1 120.6(4)
C13 C12 C11 119.6(5)
C14 C13 C12 120.1(5)
C15 C14 C13 120.7(5)
C14 C15 C16 119.0(5)
C11 C16 C15 121.4(5)
C26 C21 C22 118.8(4)
C26 C21 C2 122.9(4)
C22 C21 C2 118.2(4)
C23 C22 C21 121.1(4)
C24 C23 C22 118.7(5)
C25 C24 C23 121.0(5)
C24 C25 C26 120.2(5)
C21 C26 C25 120.1(5)
C36 C31 C32 118.9(5)
C36 C31 C3 120.4(4)
C32 C31 C3 120.7(4)
C33 C32 C31 118.5(5)
C34 C33 C32 122.0(6)
C33 C34 C35 118.9(5)
C34 C35 C36 120.1(5)
C31 C36 C35 121.5(6)
C46 C41 C42 119.4(4)
C46 C41 C4 121.8(4)
C42 C41 C4 118.8(4)
C43 C42 C41 119.5(5)
C44 C43 C42 120.7(5)
C43 C44 C45 119.7(5)
C44 C45 C46 120.7(5)
C41 C46 C45 119.9(5)

loop_
_geom_bond_atom_site_label_1
_geom_bond_atom_site_label_2
_geom_bond_distance
Cu N4 2.005(4)
Cu N2 2.010(4)
Cu N3 2.011(4)
Cu N1 2.022(4)
Cu O1 2.524(3)
Cu O5 2.582(3)
Cl1 O4 1.435(3)
Cl1 O3 1.438(4)
Cl1 O2 1.450(4)
Cl1 O1 1.450(4)
Cl2 O8 1.420(4)
Cl2 O7 1.428(4)
Cl2 O6 1.441(4)
Cl2 O5 1.448(4)
N1 C1 1.486(5)
N2 C2 1.494(5)
N3 C3 1.480(5)
N4 C4 1.492(5)
C1 C11 1.522(5)
C1 C2 1.531(5)
C2 C21 1.514(5)
C3 C31 1.518(6)
C3 C4 1.542(5)
C4 C41 1.532(5)
C11 C16 1.367(6)
C11 C12 1.407(6)
C12 C13 1.386(7)
C13 C14 1.378(9)
C14 C15 1.377(9)
C15 C16 1.392(7)
C21 C26 1.390(6)
C21 C22 1.407(6)
C22 C23 1.393(6)
C23 C24 1.390(8)
C24 C25 1.378(8)
C25 C26 1.396(7)
C31 C36 1.364(7)
C31 C32 1.413(6)
C32 C33 1.388(7)
C33 C34 1.371(10)
C34 C35 1.376(10)
C35 C36 1.385(8)
C41 C46 1.368(7)
C41 C42 1.396(6)
C42 C43 1.393(7)
C43 C44 1.362(8)
C44 C45 1.366(8)
C45 C46 1.397(6)

loop_
_geom_hbond_atom_site_label_D
_geom_hbond_atom_site_label_H
_geom_hbond_atom_site_label_A
_geom_hbond_distance_DH
_geom_hbond_distance_HA
_geom_hbond_distance_DA
_geom_hbond_angle_DHA
_geom_hbond_site_symmetry_A
N1 H1NA O8 0.92 2.37 3.174(6) 145.3 .
N1 H1NB O6 0.92 2.24 3.156(6) 171.8 1_655
N2 H2NB O4 0.92 2.06 2.971(5) 168.7 1_455
N3 H3NA O3 0.92 2.25 3.097(5) 153.4 1_455
N3 H3NB O2 0.92 2.28 3.022(5) 137.9 .
N4 H4NA O7 0.92 2.25 2.995(6) 137.8 1_655
N4 H4NB O4 0.92 2.46 3.105(5) 127.2 1_556

loop_
_geom_torsion_atom_site_label_1
_geom_torsion_atom_site_label_2
_geom_torsion_atom_site_label_3
_geom_torsion_atom_site_label_4
_geom_torsion
O4 Cl1 O1 Cu 157.0(2)
O3 Cl1 O1 Cu -82.0(3)
O2 Cl1 O1 Cu 37.4(4)
N4 Cu O1 Cl1 91.2(3)
N2 Cu O1 Cl1 -89.1(3)
N3 Cu O1 Cl1 6.3(3)
N1 Cu O1 Cl1 -174.4(3)
O5 Cu O1 Cl1 52(30)
O8 Cl2 O5 Cu -42.7(4)
O7 Cl2 O5 Cu -164.7(2)
O6 Cl2 O5 Cu 77.7(3)
N4 Cu O5 Cl2 88.4(3)
N2 Cu O5 Cl2 -91.3(3)
N3 Cu O5 Cl2 173.3(3)
N1 Cu O5 Cl2 -6.0(3)
O1 Cu O5 Cl2 128(30)
N4 Cu N1 C1 174.3(3)
N2 Cu N1 C1 -8.9(3)
N3 Cu N1 C1 89(3)
O1 Cu N1 C1 76.4(3)
O5 Cu N1 C1 -103.9(3)
N4 Cu N2 C2 67(4)
N3 Cu N2 C2 160.8(2)
N1 Cu N2 C2 -22.3(3)
O1 Cu N2 C2 -106.8(3)
O5 Cu N2 C2 73.4(3)
N4 Cu N3 C3 -20.6(3)
N2 Cu N3 C3 162.6(2)
N1 Cu N3 C3 65(3)
O1 Cu N3 C3 77.6(2)
O5 Cu N3 C3 -102.2(2)
N2 Cu N4 C4 85(4)
N3 Cu N4 C4 -8.5(3)
N1 Cu N4 C4 174.6(3)
O1 Cu N4 C4 -100.6(3)
O5 Cu N4 C4 79.2(3)
Cu N1 C1 C11 165.0(3)
Cu N1 C1 C2 37.5(3)
Cu N2 C2 C21 176.0(3)
Cu N2 C2 C1 48.1(3)
N1 C1 C2 N2 -56.6(4)
C11 C1 C2 N2 176.1(3)
N1 C1 C2 C21 177.5(3)
C11 C1 C2 C21 50.2(5)
Cu N3 C3 C31 170.1(2)
Cu N3 C3 C4 44.5(3)
Cu N4 C4 C41 156.9(3)
Cu N4 C4 C3 34.3(4)
N3 C3 C4 N4 -51.6(4)
C31 C3 C4 N4 -178.0(3)
N3 C3 C4 C41 -175.1(3)
C31 C3 C4 C41 58.5(4)
N1 C1 C11 C16 101.7(5)
C2 C1 C11 C16 -135.0(4)
N1 C1 C11 C12 -78.1(5)
C2 C1 C11 C12 45.1(5)
C16 C11 C12 C13 1.0(7)
C1 C11 C12 C13 -179.1(4)
C11 C12 C13 C14 -0.1(8)
C12 C13 C14 C15 -2.0(9)
C13 C14 C15 C16 3.0(9)
C12 C11 C16 C15 0.0(7)
C1 C11 C16 C15 -179.8(4)
C14 C15 C16 C11 -2.0(8)
N2 C2 C21 C26 -97.8(5)
C1 C2 C21 C26 24.3(6)
N2 C2 C21 C22 81.8(5)
C1 C2 C21 C22 -156.1(4)
C26 C21 C22 C23 -1.5(7)
C2 C21 C22 C23 178.9(4)
C21 C22 C23 C24 -1.2(7)
C22 C23 C24 C25 3.1(8)
C23 C24 C25 C26 -2.3(8)
C22 C21 C26 C25 2.3(7)
C2 C21 C26 C25 -178.1(4)
C24 C25 C26 C21 -0.5(8)
N3 C3 C31 C36 120.8(4)
C4 C3 C31 C36 -116.6(4)
N3 C3 C31 C32 -57.9(5)
C4 C3 C31 C32 64.7(5)
C36 C31 C32 C33 1.9(7)
C3 C31 C32 C33 -179.4(4)
C31 C32 C33 C34 -2.8(8)
C32 C33 C34 C35 2.6(9)
C33 C34 C35 C36 -1.3(9)
C32 C31 C36 C35 -0.7(7)
C3 C31 C36 C35 -179.4(4)
C34 C35 C36 C31 0.4(8)
N4 C4 C41 C46 -40.9(6)
C3 C4 C41 C46 78.9(5)
N4 C4 C41 C42 140.0(4)
C3 C4 C41 C42 -100.2(4)
C46 C41 C42 C43 1.0(7)
C4 C41 C42 C43 -179.9(4)
C41 C42 C43 C44 1.2(8)
C42 C43 C44 C45 -2.3(8)
C43 C44 C45 C46 1.3(8)
C42 C41 C46 C45 -1.9(7)
C4 C41 C46 C45 179.0(4)
C44 C45 C46 C41 0.8(7)
